data_2103017
loop_
_publ_author_name
'Prinz, Sebastian'
'Sparta, Karine M.'
'Roth, Georg'

_publ_section_title
;
 Temperature dependence of the <i>A</i>V~3~O~7~ (<i>A</i> = Ca, Sr)
 structure
;
_journal_coeditor_code BM5051
_journal_issue 6
_journal_name_full 'Acta Crystallographica Section B'
_journal_page_first 836
_journal_page_last 842
_journal_paper_doi 10.1107/S0108768107050550
_journal_volume 63
_journal_year 2007
_chemical_formula_moiety 'O7 V3, Ca'
_chemical_formula_sum 'Ca O7 V3'
_chemical_formula_weight 304.90
_chemical_name_systematic
;
 ?
;
_space_group_IT_number 62
_symmetry_cell_setting orthorhombic
_symmetry_space_group_name_Hall '-P 2ac 2n'
_symmetry_space_group_name_H-M 'P n m a'
_atom_sites_solution_hydrogens none
_atom_sites_solution_primary direct
_atom_sites_solution_secondary difmap
_audit_creation_method SHELXL-97
_cell_angle_alpha 90.00
_cell_angle_beta 90.00
_cell_angle_gamma 90.00
_cell_formula_units_Z 4
_cell_length_a 10.409(3)
_cell_length_b 10.374(2)
_cell_length_c 5.2876(15)
_cell_measurement_reflns_used 3202
_cell_measurement_temperature 100.0(10)
_cell_measurement_theta_max 23.23
_cell_measurement_theta_min 1.95
_cell_volume 571.0(3)
_computing_cell_refinement 'X-AREA (Stoe, 2002)'
_computing_data_collection 'X-AREA (Stoe, 2002)'
_computing_data_reduction 'X-RED (Stoe, 1996)'
_computing_molecular_graphics 'ATOMS Version 5.1'
_computing_publication_material 'WinGX 1.64.05 (Farrugia, 1999)'
_computing_structure_refinement 'SHELXL-97 (Sheldrick, 1997)'
_computing_structure_solution 'SHELXS-97 (Sheldrick, 1997)'
_diffrn_ambient_temperature 100.0(10)
_diffrn_detector_area_resol_mean 0
_diffrn_measured_fraction_theta_full 0.952
_diffrn_measured_fraction_theta_max 0.952
_diffrn_measurement_device_type 'STOE IPDS 2'
_diffrn_measurement_method 'Rotation method'
_diffrn_radiation_monochromator graphite
_diffrn_radiation_source 'fine-focus sealed tube'
_diffrn_radiation_wavelength 0.70930
_diffrn_reflns_av_R_equivalents 0.0321
_diffrn_reflns_av_sigmaI/netI 0.0183
_diffrn_reflns_limit_h_max 11
_diffrn_reflns_limit_h_min -11
_diffrn_reflns_limit_k_max 10
_diffrn_reflns_limit_k_min -10
_diffrn_reflns_limit_l_max 5
_diffrn_reflns_limit_l_min -5
_diffrn_reflns_number 2474
_diffrn_reflns_theta_full 22.86
_diffrn_reflns_theta_max 22.86
_diffrn_reflns_theta_min 3.91
_diffrn_standards_decay_% 0
_diffrn_standards_interval_count 0
_diffrn_standards_interval_time 0
_diffrn_standards_number 0
_exptl_absorpt_coefficient_mu 5.687
_exptl_absorpt_correction_T_max 0.4703
_exptl_absorpt_correction_T_min 0.3169
_exptl_absorpt_correction_type numerical
_exptl_absorpt_process_details 'X-SHAPE (Stoe & Cie, 1996)'
_exptl_crystal_colour brown
_exptl_crystal_density_diffrn 3.547
_exptl_crystal_density_method 'not measured'
_exptl_crystal_F_000 580
_exptl_crystal_size_max 0.3
_exptl_crystal_size_mid 0.2
_exptl_crystal_size_min 0.1
_refine_diff_density_max 0.241
_refine_diff_density_min -0.281
_refine_ls_extinction_coef 0.0180(18)
_refine_ls_extinction_expression Fc^*^=kFc[1+0.001xFc^2^\l^3^/sin(2\q)]^-1/4^
_refine_ls_extinction_method SHELXL
_refine_ls_goodness_of_fit_ref 0.945
_refine_ls_hydrogen_treatment none
_refine_ls_matrix_type full
_refine_ls_number_parameters 38
_refine_ls_number_reflns 399
_refine_ls_number_restraints 0
_refine_ls_restrained_S_all 0.945
_refine_ls_R_factor_all 0.0212
_refine_ls_R_factor_gt 0.0185
_refine_ls_shift/su_max 0.001
_refine_ls_shift/su_mean 0.000
_refine_ls_structure_factor_coef Fsqd
_refine_ls_weighting_details 'calc w=1/[\s^2^(Fo^2^)+(0.0472P)^2^+0.0000P] where P=(Fo^2^+2Fc^2^)/3'
_refine_ls_weighting_scheme calc
_refine_ls_wR_factor_gt 0.0535
_refine_ls_wR_factor_ref 0.0545
_reflns_number_gt 366
_reflns_number_total 399
_reflns_threshold_expression >2sigma(I)
_cod_data_source_file bm5051.cif
_cod_data_source_block CaV3O7_100K
_cod_database_code 2103017

loop_
_symmetry_equiv_pos_as_xyz
'x, y, z'
'-x+1/2, -y, z+1/2'
'x+1/2, -y+1/2, -z+1/2'
'-x, y+1/2, -z'
'-x, -y, -z'
'x-1/2, y, -z-1/2'
'-x-1/2, y-1/2, z-1/2'
'x, -y-1/2, z'

loop_
_atom_site_type_symbol
_atom_site_label
_atom_site_fract_x
_atom_site_fract_y
_atom_site_fract_z
_atom_site_U_iso_or_equiv
_atom_site_adp_type
_atom_site_calc_flag
_atom_site_refinement_flags
_atom_site_occupancy
Ca Ca1 0.08497(9) 0.2500 0.29980(14) 0.0045(3) Uani d S 1
V V1 0.28919(7) 0.2500 0.79228(13) 0.0036(3) Uani d S 1
V V2 0.18733(5) 0.52010(5) 0.78334(9) 0.0037(3) Uani d . 1
O O1 0.4445(3) 0.2500 0.8089(5) 0.0073(7) Uiso d S 1
O O2 0.0391(2) 0.5650(2) 0.7658(3) 0.0076(6) Uiso d . 1
O O3 0.22037(19) 0.37948(19) 0.0260(4) 0.0048(5) Uiso d . 1
O O4 0.22696(19) 0.37927(19) 0.5478(3) 0.0043(5) Uiso d . 1

loop_
_atom_site_aniso_label
_atom_site_aniso_U_11
_atom_site_aniso_U_22
_atom_site_aniso_U_33
_atom_site_aniso_U_12
_atom_site_aniso_U_13
_atom_site_aniso_U_23
Ca1 0.0032(5) 0.0049(6) 0.0055(5) 0.000 -0.0003(3) 0.000
V1 0.0022(5) 0.0041(5) 0.0046(5) 0.000 -0.0006(3) 0.000
V2 0.0028(4) 0.0039(4) 0.0044(4) 0.0007(2) -0.0001(2) 0.00003(19)

loop_
_atom_type_symbol
_atom_type_description
_atom_type_scat_dispersion_real
_atom_type_scat_dispersion_imag
_atom_type_scat_source
O O 0.0106 0.0060 'International Tables Vol C Tables 4.2.6.8 and 6.1.1.4'
Ca Ca 0.2262 0.3064 'International Tables Vol C Tables 4.2.6.8 and 6.1.1.4'
V V 0.3005 0.5294 'International Tables Vol C Tables 4.2.6.8 and 6.1.1.4'

loop_
_geom_angle_atom_site_label_1
_geom_angle_atom_site_label_2
_geom_angle_atom_site_label_3
_geom_angle_site_symmetry_1
_geom_angle_site_symmetry_3
_geom_angle
O2 Ca1 O2 4_546 5_566 110.27(11)
O2 Ca1 O4 4_546 . 152.12(7)
O2 Ca1 O4 5_566 . 87.84(7)
O2 Ca1 O4 4_546 8_565 87.84(7)
O2 Ca1 O4 5_566 8_565 152.12(7)
O4 Ca1 O4 . 8_565 68.33(10)
O2 Ca1 O3 4_546 8_565 77.17(7)
O2 Ca1 O3 5_566 8_565 133.34(7)
O4 Ca1 O3 . 8_565 106.21(8)
O4 Ca1 O3 8_565 8_565 69.96(7)
O2 Ca1 O3 4_546 . 133.34(7)
O2 Ca1 O3 5_566 . 77.17(7)
O4 Ca1 O3 . . 69.96(7)
O4 Ca1 O3 8_565 . 106.21(8)
O3 Ca1 O3 8_565 . 67.23(10)
O2 Ca1 O1 4_546 6_557 78.61(6)
O2 Ca1 O1 5_566 6_557 78.61(6)
O4 Ca1 O1 . 6_557 84.76(8)
O4 Ca1 O1 8_565 6_557 84.76(8)
O3 Ca1 O1 8_565 6_557 145.35(5)
O3 Ca1 O1 . 6_557 145.35(5)
O2 Ca1 V1 4_546 . 117.65(5)
O2 Ca1 V1 5_566 . 117.65(5)
O4 Ca1 V1 . . 35.23(5)
O4 Ca1 V1 8_565 . 35.23(5)
O3 Ca1 V1 8_565 . 95.45(6)
O3 Ca1 V1 . . 95.45(6)
O1 Ca1 V1 6_557 . 74.48(7)
O2 Ca1 V2 4_546 2_564 165.23(6)
O2 Ca1 V2 5_566 2_564 78.66(6)
O4 Ca1 V2 . 2_564 34.90(5)
O4 Ca1 V2 8_565 2_564 88.64(5)
O3 Ca1 V2 8_565 2_564 88.16(6)
O3 Ca1 V2 . 2_564 35.19(5)
O1 Ca1 V2 6_557 2_564 115.33(5)
V1 Ca1 V2 . 2_564 64.81(2)
O2 Ca1 V2 4_546 7_655 78.66(6)
O2 Ca1 V2 5_566 7_655 165.23(6)
O4 Ca1 V2 . 7_655 88.64(5)
O4 Ca1 V2 8_565 7_655 34.90(5)
O3 Ca1 V2 8_565 7_655 35.19(5)
O3 Ca1 V2 . 7_655 88.16(6)
O1 Ca1 V2 6_557 7_655 115.33(5)
V1 Ca1 V2 . 7_655 64.82(2)
V2 Ca1 V2 2_564 7_655 90.32(3)
O2 Ca1 V1 4_546 1_554 103.09(5)
O2 Ca1 V1 5_566 1_554 103.09(5)
O4 Ca1 V1 . 1_554 92.65(6)
O4 Ca1 V1 8_565 1_554 92.65(6)
O3 Ca1 V1 8_565 1_554 34.06(5)
O3 Ca1 V1 . 1_554 34.06(5)
O1 Ca1 V1 6_557 1_554 176.87(8)
V1 Ca1 V1 . 1_554 102.39(4)
V2 Ca1 V1 2_564 1_554 62.75(2)
V2 Ca1 V1 7_655 1_554 62.75(2)
O2 Ca1 O1 4_546 6_556 68.69(5)
O2 Ca1 O1 5_566 6_556 68.69(5)
O4 Ca1 O1 . 6_556 139.11(6)
O4 Ca1 O1 8_565 6_556 139.11(6)
O3 Ca1 O1 8_565 6_556 72.36(6)
O3 Ca1 O1 . 6_556 72.36(6)
O1 Ca1 O1 6_557 6_556 120.32(11)
V1 Ca1 O1 . 6_556 165.21(6)
V2 Ca1 O1 2_564 6_556 105.54(4)
V2 Ca1 O1 7_655 6_556 105.54(4)
V1 Ca1 O1 1_554 6_556 62.82(6)
O2 Ca1 V2 4_546 4_546 15.94(6)
O2 Ca1 V2 5_566 4_546 95.03(6)
O4 Ca1 V2 . 4_546 153.38(5)
O4 Ca1 V2 8_565 4_546 100.13(5)
O3 Ca1 V2 8_565 4_546 90.98(5)
O3 Ca1 V2 . 4_546 136.47(6)
O1 Ca1 V2 6_557 4_546 69.98(5)
V1 Ca1 V2 . 4_546 124.87(2)
V2 Ca1 V2 2_564 4_546 170.31(2)
V2 Ca1 V2 7_655 4_546 94.53(2)
V1 Ca1 V2 1_554 4_546 112.30(2)
O1 Ca1 V2 6_556 4_546 65.07(4)
O2 Ca1 V2 4_546 5_566 95.03(6)
O2 Ca1 V2 5_566 5_566 15.94(6)
O4 Ca1 V2 . 5_566 100.13(5)
O4 Ca1 V2 8_565 5_566 153.38(5)
O3 Ca1 V2 8_565 5_566 136.47(6)
O3 Ca1 V2 . 5_566 90.98(5)
O1 Ca1 V2 6_557 5_566 69.98(5)
V1 Ca1 V2 . 5_566 124.87(2)
V2 Ca1 V2 2_564 5_566 94.53(2)
V2 Ca1 V2 7_655 5_566 170.31(2)
V1 Ca1 V2 1_554 5_566 112.30(2)
O1 Ca1 V2 6_556 5_566 65.07(4)
V2 Ca1 V2 4_546 5_566 79.49(3)
O2 Ca1 V1 4_546 6_557 68.47(5)
O2 Ca1 V1 5_566 6_557 68.47(5)
O4 Ca1 V1 . 6_557 101.06(5)
O4 Ca1 V1 8_565 6_557 101.06(5)
O3 Ca1 V1 8_565 6_557 144.90(5)
O3 Ca1 V1 . 6_557 144.90(5)
O1 Ca1 V1 6_557 6_557 19.73(7)
V1 Ca1 V1 . 6_557 94.21(3)
V2 Ca1 V1 2_564 6_557 126.296(19)
V2 Ca1 V1 7_655 6_557 126.296(19)
V1 Ca1 V1 1_554 6_557 163.40(3)
O1 Ca1 V1 6_556 6_557 100.58(6)
V2 Ca1 V1 4_546 6_557 56.31(2)
V2 Ca1 V1 5_566 6_557 56.31(2)
O2 Ca1 V2 4_546 . 146.01(5)
O2 Ca1 V2 5_566 . 70.25(5)
O4 Ca1 V2 . . 22.61(5)
O4 Ca1 V2 8_565 . 82.86(5)
O3 Ca1 V2 8_565 . 128.60(6)
O3 Ca1 V2 . . 80.59(5)
O1 Ca1 V2 6_557 . 68.05(5)
V1 Ca1 V2 . . 47.646(15)
V2 Ca1 V2 2_564 . 47.308(14)
V2 Ca1 V2 7_655 . 109.30(3)
V1 Ca1 V2 1_554 . 109.92(3)
O1 Ca1 V2 6_556 . 134.641(15)
V2 Ca1 V2 4_546 . 137.45(2)
V2 Ca1 V2 5_566 . 80.05(2)
V1 Ca1 V2 6_557 . 81.32(2)
O2 Ca1 V2 4_546 8_565 70.25(5)
O2 Ca1 V2 5_566 8_565 146.01(5)
O4 Ca1 V2 . 8_565 82.86(5)
O4 Ca1 V2 8_565 8_565 22.61(5)
O3 Ca1 V2 8_565 8_565 80.59(5)
O3 Ca1 V2 . 8_565 128.60(6)
O1 Ca1 V2 6_557 8_565 68.05(5)
V1 Ca1 V2 . 8_565 47.646(15)
V2 Ca1 V2 2_564 8_565 109.30(3)
V2 Ca1 V2 7_655 8_565 47.308(14)
V1 Ca1 V2 1_554 8_565 109.92(3)
O1 Ca1 V2 6_556 8_565 134.641(15)
V2 Ca1 V2 4_546 8_565 80.05(2)
V2 Ca1 V2 5_566 8_565 137.45(2)
V1 Ca1 V2 6_557 8_565 81.32(2)
V2 Ca1 V2 . 8_565 90.66(3)
O2 Ca1 V2 4_546 8_564 58.55(5)
O2 Ca1 V2 5_566 8_564 127.74(5)
O4 Ca1 V2 . 8_564 126.53(6)
O4 Ca1 V2 8_565 8_564 79.58(5)
O3 Ca1 V2 8_565 8_564 20.44(5)
O3 Ca1 V2 . 8_564 80.10(5)
O1 Ca1 V2 6_557 8_564 134.55(2)
V1 Ca1 V2 . 8_564 110.83(3)
V2 Ca1 V2 2_564 8_564 106.70(3)
V2 Ca1 V2 7_655 8_564 46.168(14)
V1 Ca1 V2 1_554 8_564 46.288(15)
O1 Ca1 V2 6_556 8_564 59.71(3)
V2 Ca1 V2 4_546 8_564 71.25(2)
V2 Ca1 V2 5_566 8_564 124.20(2)
V1 Ca1 V2 6_557 8_564 126.98(2)
V2 Ca1 V2 . 8_564 149.02(3)
V2 Ca1 V2 8_565 8_564 82.79(2)
O2 Ca1 V2 4_546 1_554 127.74(5)
O2 Ca1 V2 5_566 1_554 58.55(5)
O4 Ca1 V2 . 1_554 79.58(5)
O4 Ca1 V2 8_565 1_554 126.53(6)
O3 Ca1 V2 8_565 1_554 80.10(5)
O3 Ca1 V2 . 1_554 20.44(5)
O1 Ca1 V2 6_557 1_554 134.55(2)
V1 Ca1 V2 . 1_554 110.83(3)
V2 Ca1 V2 2_564 1_554 46.168(14)
V2 Ca1 V2 7_655 1_554 106.70(3)
V1 Ca1 V2 1_554 1_554 46.288(15)
O1 Ca1 V2 6_556 1_554 59.71(3)
V2 Ca1 V2 4_546 1_554 124.20(2)
V2 Ca1 V2 5_566 1_554 71.25(2)
V1 Ca1 V2 6_557 1_554 126.98(2)
V2 Ca1 V2 . 1_554 82.79(2)
V2 Ca1 V2 8_565 1_554 149.02(3)
V2 Ca1 V2 8_564 1_554 87.42(3)
O2 Ca1 O2 4_546 . 132.49(4)
O2 Ca1 O2 5_566 . 51.25(7)
O4 Ca1 O2 . . 45.41(6)
O4 Ca1 O2 8_565 . 100.88(6)
O3 Ca1 O2 8_565 . 149.68(6)
O3 Ca1 O2 . . 89.15(6)
O1 Ca1 O2 6_557 . 56.27(4)
V1 Ca1 O2 . . 67.05(3)
V2 Ca1 O2 2_564 . 62.28(3)
V2 Ca1 O2 7_655 . 131.26(4)
V1 Ca1 O2 1_554 . 122.73(3)
O1 Ca1 O2 6_556 . 119.77(4)
V2 Ca1 O2 4_546 . 119.31(4)
V2 Ca1 O2 5_566 . 58.36(3)
V1 Ca1 O2 6_557 . 64.02(3)
V2 Ca1 O2 . . 22.97(3)
V2 Ca1 O2 8_565 . 101.96(4)
V2 Ca1 O2 8_564 . 168.86(4)
V2 Ca1 O2 1_554 . 83.41(4)
O1 V1 O3 . 1_556 109.30(9)
O1 V1 O3 . 8_566 109.30(9)
O3 V1 O3 1_556 8_566 86.49(12)
O1 V1 O4 . 8_565 111.32(9)
O3 V1 O4 1_556 8_565 139.37(10)
O3 V1 O4 8_566 8_565 80.05(8)
O1 V1 O4 . . 111.32(9)
O3 V1 O4 1_556 . 80.05(8)
O3 V1 O4 8_566 . 139.37(10)
O4 V1 O4 8_565 . 85.69(12)
O1 V1 V2 . 8_565 110.743(18)
O3 V1 V2 1_556 8_565 121.42(7)
O3 V1 V2 8_566 8_565 40.53(6)
O4 V1 V2 8_565 8_565 40.31(6)
O4 V1 V2 . 8_565 120.62(7)
O1 V1 V2 . . 110.743(18)
O3 V1 V2 1_556 . 40.53(6)
O3 V1 V2 8_566 . 121.42(7)
O4 V1 V2 8_565 . 120.62(7)
O4 V1 V2 . . 40.31(6)
V2 V1 V2 8_565 . 138.51(4)
O1 V1 Ca1 . . 132.34(10)
O3 V1 Ca1 1_556 . 104.90(6)
O3 V1 Ca1 8_566 . 104.90(6)
O4 V1 Ca1 8_565 . 44.32(6)
O4 V1 Ca1 . . 44.32(6)
V2 V1 Ca1 8_565 . 76.351(17)
V2 V1 Ca1 . . 76.351(17)
O1 V1 Ca1 . 1_556 125.27(10)
O3 V1 Ca1 1_556 1_556 43.87(6)
O3 V1 Ca1 8_566 1_556 43.87(6)
O4 V1 Ca1 8_565 1_556 108.05(6)
O4 V1 Ca1 . 1_556 108.05(6)
V2 V1 Ca1 8_565 1_556 78.034(17)
V2 V1 Ca1 . 1_556 78.034(17)
Ca1 V1 Ca1 . 1_556 102.39(4)
O1 V1 Ca1 . 6_657 31.90(10)
O3 V1 Ca1 1_556 6_657 86.42(6)
O3 V1 Ca1 8_566 6_657 86.42(6)
O4 V1 Ca1 8_565 6_657 130.18(6)
O4 V1 Ca1 . 6_657 130.18(6)
V2 V1 Ca1 8_565 6_657 107.389(17)
V2 V1 Ca1 . 6_657 107.388(17)
Ca1 V1 Ca1 . 6_657 164.24(3)
Ca1 V1 Ca1 1_556 6_657 93.37(3)
O1 V1 Ca1 . 6_656 48.60(10)
O3 V1 Ca1 1_556 6_656 134.87(6)
O3 V1 Ca1 8_566 6_656 134.87(6)
O4 V1 Ca1 8_565 6_656 76.29(6)
O4 V1 Ca1 . 6_656 76.29(6)
V2 V1 Ca1 8_565 6_656 103.701(17)
V2 V1 Ca1 . 6_656 103.701(17)
Ca1 V1 Ca1 . 6_656 83.75(3)
Ca1 V1 Ca1 1_556 6_656 173.86(3)
Ca1 V1 Ca1 6_657 6_656 80.49(3)
O1 V1 Ca1 . 2_565 75.825(13)
O3 V1 Ca1 1_556 2_565 54.59(6)
O3 V1 Ca1 8_566 2_565 138.50(6)
O4 V1 Ca1 8_565 2_565 138.13(6)
O4 V1 Ca1 . 2_565 54.97(6)
V2 V1 Ca1 8_565 2_565 173.43(3)
V2 V1 Ca1 . 2_565 34.922(19)
Ca1 V1 Ca1 . 2_565 99.241(14)
Ca1 V1 Ca1 1_556 2_565 98.407(14)
Ca1 V1 Ca1 6_657 2_565 78.183(13)
Ca1 V1 Ca1 6_656 2_565 80.423(13)
O2 V2 O4 . 2_565 108.80(10)
O2 V2 O3 . 2_565 105.94(10)
O4 V2 O3 2_565 2_565 89.38(9)
O2 V2 O4 . . 112.28(10)
O4 V2 O4 2_565 . 138.87(5)
O3 V2 O4 2_565 . 81.52(9)
O2 V2 O3 . 1_556 114.66(10)
O4 V2 O3 2_565 1_556 81.41(9)
O3 V2 O3 2_565 1_556 139.22(4)
O4 V2 O3 . 1_556 79.96(8)
O2 V2 V2 . 2_564 114.10(7)
O4 V2 V2 2_565 2_564 120.58(7)
O3 V2 V2 2_565 2_564 40.97(6)
O4 V2 V2 . 2_564 40.59(6)
O3 V2 V2 1_556 2_564 113.42(7)
O2 V2 V2 . 2_565 120.67(7)
O4 V2 V2 2_565 2_565 40.68(6)
O3 V2 V2 2_565 2_565 118.36(7)
O4 V2 V2 . 2_565 111.53(6)
O3 V2 V2 1_556 2_565 40.77(6)
V2 V2 V2 2_564 2_565 125.23(4)
O2 V2 V1 . . 127.52(9)
O4 V2 V1 2_565 . 109.02(6)
O3 V2 V1 2_565 . 109.50(6)
O4 V2 V1 . . 40.52(6)
O3 V2 V1 1_556 . 40.23(6)
V2 V2 V1 2_564 . 74.22(3)
V2 V2 V1 2_565 . 72.54(2)
O2 V2 Ca1 . 2_565 118.05(9)
O4 V2 Ca1 2_565 2_565 44.20(6)
O3 V2 Ca1 2_565 2_565 45.36(6)
O4 V2 Ca1 . 2_565 113.33(6)
O3 V2 Ca1 1_556 2_565 112.62(6)
V2 V2 Ca1 2_564 2_565 79.25(3)
V2 V2 Ca1 2_565 2_565 76.56(3)
V1 V2 Ca1 . 2_565 114.42(3)
O2 V2 Ca1 . 5_566 23.44(8)
O4 V2 Ca1 2_565 5_566 95.13(6)
O3 V2 Ca1 2_565 5_566 87.18(6)
O4 V2 Ca1 . 5_566 124.10(6)
O3 V2 Ca1 1_556 5_566 132.99(6)
V2 V2 Ca1 2_564 5_566 108.53(3)
V2 V2 Ca1 2_565 5_566 121.81(3)
V1 V2 Ca1 . 5_566 150.30(3)
Ca1 V2 Ca1 2_565 5_566 94.88(2)
O2 V2 Ca1 . . 84.81(8)
O4 V2 Ca1 2_565 . 164.78(6)
O3 V2 Ca1 2_565 . 93.43(6)
O4 V2 Ca1 . . 27.88(6)
O3 V2 Ca1 1_556 . 86.75(6)
V2 V2 Ca1 2_564 . 56.13(2)
V2 V2 Ca1 2_565 . 126.52(3)
V1 V2 Ca1 . . 56.00(2)
Ca1 V2 Ca1 2_565 . 135.37(2)
Ca1 V2 Ca1 5_566 . 99.95(2)
O2 V2 Ca1 . 1_556 89.25(8)
O4 V2 Ca1 2_565 1_556 90.41(6)
O3 V2 Ca1 2_565 1_556 164.01(6)
O4 V2 Ca1 . 1_556 88.18(6)
O3 V2 Ca1 1_556 1_556 25.44(6)
V2 V2 Ca1 2_564 1_556 128.05(3)
V2 V2 Ca1 2_565 1_556 54.58(2)
V1 V2 Ca1 . 1_556 55.68(2)
Ca1 V2 Ca1 2_565 1_556 131.12(2)
Ca1 V2 Ca1 5_566 1_556 108.75(2)
Ca1 V2 Ca1 . 1_556 82.79(2)
V1 O1 Ca1 . 6_657 128.37(14)
V1 O1 Ca1 . 6_656 111.32(12)
Ca1 O1 Ca1 6_657 6_656 120.32(11)
V1 O1 Ca1 . 1_556 37.86(8)
Ca1 O1 Ca1 6_657 1_556 90.51(7)
Ca1 O1 Ca1 6_656 1_556 149.18(9)
V1 O1 Ca1 . . 32.61(7)
Ca1 O1 Ca1 6_657 . 160.98(10)
Ca1 O1 Ca1 6_656 . 78.70(5)
Ca1 O1 Ca1 1_556 . 70.48(5)
V2 O2 Ca1 . 5_566 140.62(13)
V2 O2 O2 . 5_566 99.82(12)
Ca1 O2 O2 5_566 5_566 94.28(10)
V2 O2 Ca1 . . 72.22(8)
Ca1 O2 Ca1 5_566 . 128.75(7)
O2 O2 Ca1 5_566 . 34.47(6)
V2 O2 Ca1 . 1_556 68.94(7)
Ca1 O2 Ca1 5_566 1_556 140.73(7)
O2 O2 Ca1 5_566 1_556 106.25(10)
Ca1 O2 Ca1 . 1_556 77.25(5)
V2 O2 Ca1 . 2_565 42.88(7)
Ca1 O2 Ca1 5_566 2_565 98.07(7)
O2 O2 Ca1 5_566 2_565 116.53(9)
Ca1 O2 Ca1 . 2_565 105.64(5)
Ca1 O2 Ca1 1_556 2_565 101.86(4)
V2 O2 O2 . 6_557 163.15(9)
Ca1 O2 O2 5_566 6_557 56.18(6)
O2 O2 O2 5_566 6_557 73.71(8)
Ca1 O2 O2 . 6_557 95.54(4)
Ca1 O2 O2 1_556 6_557 97.51(4)
Ca1 O2 O2 2_565 6_557 153.89(3)
V2 O2 O2 . 6_657 17.56(8)
Ca1 O2 O2 5_566 6_657 123.16(6)
O2 O2 O2 5_566 6_657 102.96(9)
Ca1 O2 O2 . 6_657 82.24(4)
Ca1 O2 O2 1_556 6_657 84.90(4)
Ca1 O2 O2 2_565 6_657 26.45(3)
O2 O2 O2 6_557 6_657 176.31(8)
V2 O2 O2 . 1_554 93.29(7)
Ca1 O2 O2 5_566 1_554 81.47(5)
O2 O2 O2 5_566 1_554 29.26(8)
Ca1 O2 O2 . 1_554 53.27(3)
Ca1 O2 O2 1_556 1_554 130.53(3)
Ca1 O2 O2 2_565 1_554 92.36(3)
O2 O2 O2 6_557 1_554 88.16(4)
O2 O2 O2 6_657 1_554 88.16(4)
V2 O2 O2 . 2_565 26.64(7)
Ca1 O2 O2 5_566 2_565 137.75(9)
O2 O2 O2 5_566 2_565 122.54(11)
Ca1 O2 O2 . 2_565 90.03(6)
Ca1 O2 O2 1_556 2_565 52.65(3)
Ca1 O2 O2 2_565 2_565 49.33(4)
O2 O2 O2 6_557 2_565 147.57(5)
O2 O2 O2 6_657 2_565 35.71(5)
O2 O2 O2 1_554 2_565 119.92(3)
V2 O2 O2 . 2_564 33.21(7)
Ca1 O2 O2 5_566 2_564 126.31(8)
O2 O2 O2 5_566 2_564 70.58(6)
Ca1 O2 O2 . 2_564 53.40(4)
Ca1 O2 O2 1_556 2_564 92.39(6)
Ca1 O2 O2 2_565 2_564 52.36(4)
O2 O2 O2 6_557 2_564 144.29(5)
O2 O2 O2 6_657 2_564 32.43(5)
O2 O2 O2 1_554 2_564 60.08(3)
O2 O2 O2 2_565 2_564 59.85(5)
V2 O2 O2 . 4_546 84.62(8)
Ca1 O2 O2 5_566 4_546 124.69(9)
O2 O2 O2 5_566 4_546 35.82(8)
Ca1 O2 O2 . 4_546 16.83(2)
Ca1 O2 O2 1_556 4_546 70.53(3)
Ca1 O2 O2 2_565 4_546 121.68(6)
O2 O2 O2 6_557 4_546 81.27(4)
O2 O2 O2 6_657 4_546 96.97(5)
O2 O2 O2 1_554 4_546 61.83(3)
O2 O2 O2 2_565 4_546 97.30(6)
O2 O2 O2 2_564 4_546 69.88(5)
V1 O3 V2 1_554 2_564 128.40(11)
V1 O3 V2 1_554 1_554 99.23(9)
V2 O3 V2 2_564 1_554 98.25(9)
V1 O3 Ca1 1_554 . 102.07(9)
V2 O3 Ca1 2_564 . 99.45(8)
V2 O3 Ca1 1_554 . 134.12(10)
V1 O3 Ca1 1_554 6_656 65.29(6)
V2 O3 Ca1 2_564 6_656 64.44(6)
V2 O3 Ca1 1_554 6_656 123.08(8)
Ca1 O3 Ca1 . 6_656 102.74(6)
V1 O3 Ca1 1_554 1_554 48.99(5)
V2 O3 Ca1 2_564 1_554 160.61(9)
V2 O3 Ca1 1_554 1_554 66.03(5)
Ca1 O3 Ca1 . 1_554 99.75(7)
Ca1 O3 Ca1 6_656 1_554 113.47(5)
V1 O3 Ca1 1_554 2_564 104.65(7)
V2 O3 Ca1 2_564 2_564 60.77(6)
V2 O3 Ca1 1_554 2_564 43.54(5)
Ca1 O3 Ca1 . 2_564 153.08(7)
Ca1 O3 Ca1 6_656 2_564 85.61(4)
Ca1 O3 Ca1 1_554 2_564 100.17(4)
V2 O4 V2 2_564 . 98.73(9)
V2 O4 V1 2_564 . 132.88(11)
V2 O4 V1 . . 99.16(8)
V2 O4 Ca1 2_564 . 100.90(8)
V2 O4 Ca1 . . 129.51(10)
V1 O4 Ca1 . . 100.45(9)
V2 O4 Ca1 2_564 6_656 58.32(5)
V2 O4 Ca1 . 6_656 132.44(8)
V1 O4 Ca1 . 6_656 77.69(6)
Ca1 O4 Ca1 . 6_656 97.16(6)
V2 O4 Ca1 2_564 1_556 161.71(8)
V2 O4 Ca1 . 1_556 65.65(5)
V1 O4 Ca1 . 1_556 47.02(5)
Ca1 O4 Ca1 . 1_556 96.66(6)
Ca1 O4 Ca1 6_656 1_556 124.55(5)
V2 O4 Ca1 2_564 2_565 63.87(6)
V2 O4 Ca1 . 2_565 43.14(5)
V1 O4 Ca1 . 2_565 104.08(7)
Ca1 O4 Ca1 . 2_565 155.29(7)
Ca1 O4 Ca1 6_656 2_565 90.91(4)
Ca1 O4 Ca1 1_556 2_565 97.87(4)
V2 O4 Ca1 2_564 5_566 90.05(7)
V2 O4 Ca1 . 5_566 37.30(4)
V1 O4 Ca1 . 5_566 128.22(7)
Ca1 O4 Ca1 . 5_566 96.68(6)
Ca1 O4 Ca1 6_656 5_566 147.34(5)
Ca1 O4 Ca1 1_556 5_566 82.79(3)
Ca1 O4 Ca1 2_565 5_566 65.60(3)

loop_
_geom_bond_atom_site_label_1
_geom_bond_atom_site_label_2
_geom_bond_site_symmetry_2
_geom_bond_distance
Ca1 O2 4_546 2.339(2)
Ca1 O2 5_566 2.339(2)
Ca1 O4 . 2.388(2)
Ca1 O4 8_565 2.388(2)
Ca1 O3 8_565 2.426(2)
Ca1 O3 . 2.426(2)
Ca1 O1 6_557 2.533(3)
Ca1 V1 . 3.3615(12)
Ca1 V2 2_564 3.3635(11)
Ca1 V2 7_655 3.3635(11)
Ca1 V1 1_554 3.4235(13)
Ca1 O1 6_556 3.535(3)
Ca1 V2 4_546 3.7303(11)
Ca1 V2 5_566 3.7303(11)
Ca1 V1 6_557 3.7591(14)
Ca1 V2 . 3.9400(10)
Ca1 V2 8_565 3.9400(10)
Ca1 V2 8_564 4.0551(10)
Ca1 V2 1_554 4.0551(10)
Ca1 O2 . 4.121(2)
V1 O1 . 1.619(3)
V1 O3 1_556 1.961(2)
V1 O3 8_566 1.961(2)
V1 O4 8_565 1.9720(19)
V1 O4 . 1.9720(19)
V1 V2 8_565 2.9963(9)
V1 V2 . 2.9963(9)
V1 Ca1 1_556 3.4235(13)
V1 Ca1 6_657 3.7591(14)
V1 Ca1 6_656 4.3908(14)
V1 Ca1 2_565 5.3501(11)
V2 O2 . 1.614(2)
V2 O4 2_565 1.960(2)
V2 O3 2_565 1.965(2)
V2 O4 . 1.964(2)
V2 O3 1_556 1.973(2)
V2 V2 2_564 2.9775(9)
V2 V2 2_565 2.9775(9)
V2 Ca1 2_565 3.3635(11)
V2 Ca1 5_566 3.7303(11)
V2 Ca1 1_556 4.0551(10)
O1 Ca1 6_657 2.533(3)
O1 Ca1 6_656 3.535(3)
O1 Ca1 1_556 4.554(3)
O2 Ca1 5_566 2.339(2)
O2 O2 5_566 3.223(4)
O2 Ca1 1_556 4.345(2)
O2 Ca1 2_565 4.362(2)
O2 O2 6_557 5.2071(13)
O2 O2 6_657 5.2071(13)
O2 O2 1_554 5.2876(15)
O2 O2 2_565 5.300(4)
O2 O2 2_564 5.300(4)
O2 O2 4_546 5.956(2)
O3 V1 1_554 1.961(2)
O3 V2 2_564 1.965(2)
O3 V2 1_554 1.973(2)
O3 Ca1 6_656 4.130(2)
O3 Ca1 1_554 4.305(2)
O3 Ca1 2_564 4.507(2)
O4 V2 2_564 1.960(2)
O4 Ca1 6_656 4.366(2)
O4 Ca1 1_556 4.449(2)
O4 Ca1 2_565 4.517(2)
O4 Ca1 5_566 5.097(2)
